data_7001781
loop_
_publ_author_name
'Ge, Qingchun'
'Corkery, T. Christopher'
'Humphrey, Mark G.'
'Samoc, Marek'
'Hor, T. S. Andy'

_publ_section_title
;
 Organobimetallic RuII--ReI 4-ethynylpyridyl complexes: structures and
 non-linear optical properties
;
_journal_issue 31
_journal_name_full 'Dalton Transactions'
_journal_page_first 6192
_journal_paper_doi 10.1039/b902800e
_journal_year 2009
_chemical_formula_sum 'C68 H63 Cl2 F6 Fe N3 O3 P3 Re Ru'
_chemical_formula_weight 1591.14
_chemical_name_systematic
;
?
;
_space_group_IT_number 14
_symmetry_cell_setting monoclinic
_symmetry_space_group_name_Hall '-P 2ybc'
_symmetry_space_group_name_H-M 'P 1 21/c 1'
_atom_sites_solution_hydrogens geom
_atom_sites_solution_primary direct
_atom_sites_solution_secondary difmap
_audit_creation_method SHELXL-97
_cell_angle_alpha 90.00
_cell_angle_beta 93.1280(10)
_cell_angle_gamma 90.00
_cell_formula_units_Z 4
_cell_length_a 11.8417(3)
_cell_length_b 10.4494(3)
_cell_length_c 54.2177(16)
_cell_measurement_temperature 223(2)
_cell_volume 6698.8(3)
_computing_structure_refinement 'SHELXL-97 (Sheldrick, 1997)'
_computing_structure_solution 'SHELXS-97 (Sheldrick, 1990)'
_diffrn_ambient_temperature 223(2)
_diffrn_measured_fraction_theta_full 1.000
_diffrn_measured_fraction_theta_max 1.000
_diffrn_radiation_monochromator graphite
_diffrn_radiation_source 'fine-focus sealed tube'
_diffrn_radiation_type MoK\a
_diffrn_radiation_wavelength 0.71073
_diffrn_reflns_av_R_equivalents 0.0833
_diffrn_reflns_av_sigmaI/netI 0.0855
_diffrn_reflns_limit_h_max 11
_diffrn_reflns_limit_h_min -14
_diffrn_reflns_limit_k_max 12
_diffrn_reflns_limit_k_min -12
_diffrn_reflns_limit_l_max 64
_diffrn_reflns_limit_l_min -64
_diffrn_reflns_number 38509
_diffrn_reflns_theta_full 25.00
_diffrn_reflns_theta_max 25.00
_diffrn_reflns_theta_min 1.50
_exptl_absorpt_coefficient_mu 2.454
_exptl_absorpt_correction_T_max 0.8278
_exptl_absorpt_correction_T_min 0.4891
_exptl_absorpt_correction_type multi-scan
_exptl_absorpt_process_details 'Sadabs, (Sheldrick 2001)'
_exptl_crystal_density_diffrn 1.578
_exptl_crystal_density_meas ?
_exptl_crystal_density_method .
_exptl_crystal_F_000 3176
_exptl_crystal_size_max 0.34
_exptl_crystal_size_mid 0.20
_exptl_crystal_size_min 0.08
_refine_diff_density_max 1.545
_refine_diff_density_min -3.600
_refine_diff_density_rms 0.184
_refine_ls_extinction_method none
_refine_ls_goodness_of_fit_ref 1.446
_refine_ls_hydrogen_treatment constr
_refine_ls_matrix_type full
_refine_ls_number_parameters 810
_refine_ls_number_reflns 11798
_refine_ls_number_restraints 97
_refine_ls_restrained_S_all 1.447
_refine_ls_R_factor_all 0.1056
_refine_ls_R_factor_gt 0.0886
_refine_ls_shift/su_max 0.014
_refine_ls_shift/su_mean 0.000
_refine_ls_structure_factor_coef Fsqd
_refine_ls_weighting_details 'calc w=1/[\s^2^(Fo^2^)+(0.0479P)^2^+20.0000P] where P=(Fo^2^+2Fc^2^)/3'
_refine_ls_weighting_scheme calc
_refine_ls_wR_factor_gt 0.1738
_refine_ls_wR_factor_ref 0.1796
_reflns_number_gt 10045
_reflns_number_total 11798
_reflns_threshold_expression >2sigma(I)
_cod_data_source_file b902800e.txt
_cod_data_source_block 7302
_cod_depositor_comments
;
The following automatic conversions were performed:
'_symmetry_cell_setting' value 'Monoclinic' changed to 'monoclinic'
according to '/home/saulius/struct/CIF-dictionaries/cif_core.dic'
dictionary named 'cif_core.dic' version 2.4.1 from
2010-06-29.

'_exptl_absorpt_correction_type' value 'Multi-scan' changed
to 'multi-scan' according to
'/home/saulius/struct/CIF-dictionaries/cif_core.dic' dictionary named
'cif_core.dic' version 2.4.1 from 2010-06-29.

Automatic conversion script
Id: cif_fix_enum 1527 2010-12-29 10:47:43Z saulius 
;
_cod_original_sg_symbol_H-M P2(1)/c
_cod_database_code 7001781

loop_
_symmetry_equiv_pos_as_xyz
'x, y, z'
'-x, y+1/2, -z+1/2'
'-x, -y, -z'
'x, -y-1/2, z-1/2'

loop_
_atom_site_label
_atom_site_type_symbol
_atom_site_fract_x
_atom_site_fract_y
_atom_site_fract_z
_atom_site_U_iso_or_equiv
_atom_site_adp_type
_atom_site_occupancy
_atom_site_symmetry_multiplicity
_atom_site_calc_flag
_atom_site_refinement_flags
_atom_site_disorder_assembly
_atom_site_disorder_group
Ru1 Ru 0.12254(8) 1.08860(9) 0.071447(16) 0.0274(2) Uani 1 1 d . . .
Re1 Re 0.03848(3) 0.68182(4) 0.228327(7) 0.01884(13) Uani 1 1 d . . .
Fe1 Fe 0.45972(15) 0.93023(16) 0.08725(3) 0.0340(4) Uani 1 1 d . . .
P1 P 0.2090(3) 0.9278(3) 0.05127(5) 0.0261(7) Uani 1 1 d . . .
P2 P 0.2839(3) 1.1961(3) 0.08349(6) 0.0323(7) Uani 1 1 d . . .
O1 O -0.1606(7) 0.8682(8) 0.23218(16) 0.037(2) Uani 1 1 d . . .
O2 O 0.2024(7) 0.8677(8) 0.25542(15) 0.043(2) Uani 1 1 d . . .
O3 O -0.0244(7) 0.5724(8) 0.27855(13) 0.035(2) Uani 1 1 d . . .
N1 N 0.0730(8) 0.7633(8) 0.19213(17) 0.027(2) Uani 1 1 d . . .
N2 N -0.0524(6) 0.5354(8) 0.20756(15) 0.0195(19) Uani 1 1 d . . .
N3 N 0.1638(7) 0.5356(8) 0.22130(14) 0.0182(19) Uani 1 1 d . . .
C1 C 0.0067(13) 1.2588(14) 0.0704(3) 0.052(4) Uani 1 1 d . . .
H1 H 0.0214 1.3427 0.0784 0.063 Uiso 1 1 calc R . .
C2 C 0.0280(12) 1.2249(13) 0.0458(3) 0.047(4) Uani 1 1 d . . .
H2 H 0.0616 1.2810 0.0334 0.056 Uiso 1 1 calc R . .
C3 C -0.0121(10) 1.1022(14) 0.0418(2) 0.045(4) Uani 1 1 d . . .
H3 H -0.0113 1.0565 0.0258 0.053 Uiso 1 1 calc R . .
C4 C -0.0600(11) 1.0545(16) 0.0627(3) 0.055(4) Uani 1 1 d . . .
H4 H -0.1011 0.9726 0.0642 0.066 Uiso 1 1 calc R . .
C5 C -0.0483(11) 1.1519(16) 0.0806(3) 0.056(4) Uani 1 1 d . . .
H5 H -0.0787 1.1489 0.0973 0.067 Uiso 1 1 calc R . .
C6 C 0.1359(10) 0.9930(11) 0.1037(2) 0.033(3) Uani 1 1 d . . .
C7 C 0.1303(10) 0.9450(11) 0.1234(2) 0.031(3) Uani 1 1 d . . .
C8 C -0.0099(10) 0.8099(13) 0.1765(2) 0.042(3) Uani 1 1 d . . .
H8 H -0.0848 0.8017 0.1812 0.051 Uiso 1 1 calc R . .
C9 C 0.0064(11) 0.8672(13) 0.1548(2) 0.040(3) Uani 1 1 d . . .
H9 H -0.0566 0.8962 0.1451 0.048 Uiso 1 1 calc R . .
C10 C 0.1134(10) 0.8846(11) 0.1464(2) 0.029(3) Uani 1 1 d . . .
C11 C 0.2009(10) 0.8395(13) 0.1632(2) 0.037(3) Uani 1 1 d . . .
H11 H 0.2767 0.8486 0.1592 0.044 Uiso 1 1 calc R . .
C12 C 0.1774(10) 0.7848(11) 0.1844(2) 0.034(3) Uani 1 1 d . . .
H12 H 0.2390 0.7590 0.1949 0.041 Uiso 1 1 calc R . .
C13 C -0.1641(8) 0.5438(11) 0.20001(19) 0.023(2) Uani 1 1 d . . .
H13 H -0.2049 0.6177 0.2039 0.028 Uiso 1 1 calc R . .
C14 C -0.2194(9) 0.4458(11) 0.1867(2) 0.029(3) Uani 1 1 d . . .
H14 H -0.2969 0.4532 0.1822 0.034 Uiso 1 1 calc R . .
C15 C -0.1618(9) 0.3399(11) 0.1803(2) 0.027(3) Uani 1 1 d . . .
C16 C -0.0480(9) 0.3318(10) 0.18820(19) 0.025(2) Uani 1 1 d . . .
H16 H -0.0065 0.2586 0.1843 0.030 Uiso 1 1 calc R . .
C17 C 0.0046(9) 0.4276(10) 0.20149(18) 0.019(2) Uani 1 1 d . . .
C18 C 0.1237(9) 0.4274(10) 0.20950(19) 0.021(2) Uani 1 1 d . . .
C19 C 0.1941(9) 0.3254(11) 0.2069(2) 0.027(2) Uani 1 1 d . . .
H19 H 0.1648 0.2515 0.1990 0.032 Uiso 1 1 calc R . .
C20 C 0.3078(9) 0.3255(11) 0.2154(2) 0.029(3) Uani 1 1 d . . .
C21 C 0.3464(9) 0.4403(12) 0.2259(2) 0.031(3) Uani 1 1 d . . .
H21 H 0.4231 0.4502 0.2309 0.038 Uiso 1 1 calc R . .
C22 C 0.2723(9) 0.5380(11) 0.2287(2) 0.030(3) Uani 1 1 d . . .
H22 H 0.3002 0.6127 0.2366 0.036 Uiso 1 1 calc R . .
C23 C -0.2185(9) 0.2283(12) 0.1658(2) 0.035(3) Uani 1 1 d . . .
C24 C -0.1498(11) 0.1950(14) 0.1434(2) 0.050(4) Uani 1 1 d . . .
H24A H -0.0754 0.1649 0.1491 0.075 Uiso 1 1 calc R . .
H24B H -0.1422 0.2707 0.1333 0.075 Uiso 1 1 calc R . .
H24C H -0.1886 0.1286 0.1337 0.075 Uiso 1 1 calc R . .
C25 C -0.3412(11) 0.2656(15) 0.1567(3) 0.061(4) Uani 1 1 d . . .
H25A H -0.3781 0.1925 0.1487 0.091 Uiso 1 1 calc R . .
H25B H -0.3385 0.3356 0.1450 0.091 Uiso 1 1 calc R . .
H25C H -0.3833 0.2921 0.1707 0.091 Uiso 1 1 calc R . .
C26 C -0.2259(13) 0.1145(14) 0.1828(3) 0.057(4) Uani 1 1 d . . .
H26A H -0.1504 0.0838 0.1874 0.085 Uiso 1 1 calc R . .
H26B H -0.2690 0.0470 0.1744 0.085 Uiso 1 1 calc R . .
H26C H -0.2633 0.1397 0.1975 0.085 Uiso 1 1 calc R . .
C27 C 0.3820(10) 0.2081(13) 0.2124(2) 0.042(3) Uani 1 1 d . . .
C28 C 0.3346(12) 0.0954(13) 0.2271(3) 0.061(5) Uani 1 1 d . . .
H28A H 0.3406 0.1154 0.2446 0.092 Uiso 1 1 calc R . .
H28B H 0.3776 0.0186 0.2241 0.092 Uiso 1 1 calc R . .
H28C H 0.2559 0.0817 0.2219 0.092 Uiso 1 1 calc R . .
C29 C 0.5039(10) 0.2312(15) 0.2222(3) 0.055(4) Uani 1 1 d . . .
H29A H 0.5342 0.3054 0.2140 0.082 Uiso 1 1 calc R . .
H29B H 0.5495 0.1567 0.2188 0.082 Uiso 1 1 calc R . .
H29C H 0.5054 0.2462 0.2398 0.082 Uiso 1 1 calc R . .
C30 C 0.3824(11) 0.1725(15) 0.1849(2) 0.055(4) Uani 1 1 d . . .
H30A H 0.3060 0.1528 0.1787 0.082 Uiso 1 1 calc R . .
H30B H 0.4303 0.0983 0.1829 0.082 Uiso 1 1 calc R . .
H30C H 0.4113 0.2438 0.1757 0.082 Uiso 1 1 calc R . .
C31 C -0.0848(9) 0.7983(9) 0.23097(18) 0.021(2) Uani 1 1 d . . .
C32 C 0.1401(9) 0.7994(11) 0.2456(2) 0.027(3) Uani 1 1 d . . .
C33 C 0.0004(9) 0.6106(10) 0.2593(2) 0.025(2) Uani 1 1 d . . .
C34 C 0.3361(10) 0.8513(10) 0.0644(2) 0.033(3) Uani 1 1 d U . .
C35 C 0.4459(10) 0.8443(11) 0.0537(2) 0.035(3) Uani 1 1 d U . .
H35 H 0.4661 0.8824 0.0379 0.042 Uiso 1 1 calc R . .
C36 C 0.5182(12) 0.7718(12) 0.0700(3) 0.044(3) Uani 1 1 d U . .
H36 H 0.5985 0.7517 0.0676 0.053 Uiso 1 1 calc R . .
C37 C 0.4572(13) 0.7404(12) 0.0915(3) 0.051(3) Uani 1 1 d U . .
H37 H 0.4876 0.6925 0.1061 0.062 Uiso 1 1 calc R . .
C38 C 0.3466(11) 0.7842(11) 0.0875(2) 0.040(3) Uani 1 1 d U . .
H38 H 0.2860 0.7751 0.0992 0.048 Uiso 1 1 calc R . .
C39 C 0.4125(11) 1.1139(10) 0.0937(2) 0.031(3) Uani 1 1 d . . .
C40 C 0.4220(12) 1.0413(12) 0.1162(2) 0.042(3) Uani 1 1 d . . .
H40 H 0.3599 1.0254 0.1274 0.050 Uiso 1 1 calc R . .
C41 C 0.5334(13) 0.9935(14) 0.1196(2) 0.051(4) Uani 1 1 d . . .
H41 H 0.5626 0.9392 0.1335 0.061 Uiso 1 1 calc R . .
C42 C 0.5965(12) 1.0380(13) 0.0997(3) 0.049(4) Uani 1 1 d . . .
H42 H 0.6771 1.0201 0.0971 0.059 Uiso 1 1 calc R . .
C43 C 0.5212(10) 1.1105(11) 0.0841(2) 0.034(3) Uani 1 1 d . . .
H43 H 0.5411 1.1508 0.0684 0.041 Uiso 1 1 calc R . .
C1A C 0.1098(10) 0.7896(10) 0.0466(2) 0.032(3) Uani 1 1 d . . .
C2A C 0.0668(11) 0.7512(12) 0.0242(2) 0.042(3) Uani 1 1 d . . .
H2A H 0.0872 0.7950 0.0100 0.050 Uiso 1 1 calc R . .
C3A C -0.0068(13) 0.6486(14) 0.0219(3) 0.062(5) Uani 1 1 d . . .
H3A H -0.0351 0.6228 0.0061 0.075 Uiso 1 1 calc R . .
C4A C -0.0387(12) 0.5840(14) 0.0425(3) 0.062(5) Uani 1 1 d . . .
H4A H -0.0869 0.5126 0.0410 0.075 Uiso 1 1 calc R . .
C5A C 0.0018(12) 0.6269(14) 0.0655(3) 0.055(4) Uani 1 1 d . . .
H5A H -0.0214 0.5856 0.0798 0.066 Uiso 1 1 calc R . .
C6A C 0.0754(11) 0.7286(13) 0.0680(3) 0.044(3) Uani 1 1 d . . .
H6A H 0.1022 0.7568 0.0837 0.053 Uiso 1 1 calc R . .
C1B C 0.2483(10) 0.9569(12) 0.0193(2) 0.031(3) Uani 1 1 d . . .
C2B C 0.2275(10) 1.0749(12) 0.0086(2) 0.036(3) Uani 1 1 d . . .
H2B H 0.1932 1.1400 0.0176 0.043 Uiso 1 1 calc R . .
C3B C 0.2579(10) 1.0969(13) -0.0158(2) 0.038(3) Uani 1 1 d . . .
H3B H 0.2450 1.1779 -0.0229 0.046 Uiso 1 1 calc R . .
C4B C 0.3066(11) 1.0016(16) -0.0294(2) 0.051(4) Uani 1 1 d . . .
H4B H 0.3257 1.0170 -0.0457 0.061 Uiso 1 1 calc R . .
C5B C 0.3266(11) 0.8847(16) -0.0188(2) 0.052(4) Uani 1 1 d . . .
H5B H 0.3610 0.8193 -0.0276 0.062 Uiso 1 1 calc R . .
C6B C 0.2956(11) 0.8631(13) 0.0053(2) 0.044(3) Uani 1 1 d . . .
H6B H 0.3074 0.7814 0.0122 0.052 Uiso 1 1 calc R . .
C1C C 0.3279(11) 1.3054(12) 0.0598(2) 0.036(3) Uani 1 1 d . . .
C2C C 0.3829(10) 1.2627(12) 0.0396(2) 0.034(3) Uani 1 1 d . . .
H2C H 0.4053 1.1764 0.0390 0.041 Uiso 1 1 calc R . .
C3C C 0.4065(11) 1.3412(15) 0.0201(2) 0.050(4) Uani 1 1 d . . .
H3C H 0.4456 1.3101 0.0067 0.060 Uiso 1 1 calc R . .
C4C C 0.3707(13) 1.4679(15) 0.0208(3) 0.059(4) Uani 1 1 d . . .
H4C H 0.3852 1.5227 0.0076 0.071 Uiso 1 1 calc R . .
C5C C 0.3157(14) 1.5141(12) 0.0401(3) 0.063(5) Uani 1 1 d . . .
H5C H 0.2929 1.6002 0.0403 0.076 Uiso 1 1 calc R . .
C6C C 0.2927(12) 1.4344(12) 0.0597(3) 0.046(3) Uani 1 1 d . . .
H6C H 0.2536 1.4665 0.0730 0.056 Uiso 1 1 calc R . .
C1D C 0.2764(12) 1.3038(12) 0.1103(2) 0.040(3) Uani 1 1 d U . .
C2D C 0.3688(13) 1.3821(14) 0.1175(3) 0.055(4) Uani 1 1 d U . .
H2D H 0.4353 1.3785 0.1088 0.066 Uiso 1 1 calc R . .
C3D C 0.3622(16) 1.4650(16) 0.1376(3) 0.072(5) Uani 1 1 d U . .
H3D H 0.4253 1.5146 0.1428 0.087 Uiso 1 1 calc R . .
C4D C 0.2666(15) 1.4743(16) 0.1494(3) 0.064(4) Uani 1 1 d U . .
H4D H 0.2616 1.5333 0.1624 0.077 Uiso 1 1 calc R . .
C5D C 0.1758(14) 1.3986(15) 0.1428(3) 0.058(4) Uani 1 1 d U . .
H5D H 0.1096 1.4034 0.1516 0.070 Uiso 1 1 calc R . .
C6D C 0.1817(12) 1.3157(14) 0.1233(3) 0.050(4) Uani 1 1 d U . .
H6D H 0.1182 1.2653 0.1187 0.060 Uiso 1 1 calc R . .
P3 P 0.5447(3) 0.7464(4) 0.18777(8) 0.0567(11) Uani 1 1 d D . .
F1 F 0.4988(15) 0.8473(16) 0.1687(3) 0.099(3) Uiso 0.50 1 d PD A 1
F2 F 0.5907(16) 0.6434(17) 0.2071(4) 0.099(3) Uiso 0.50 1 d PD A 1
F3 F 0.5303(15) 0.8418(16) 0.2086(3) 0.099(3) Uiso 0.50 1 d PD A 1
F4 F 0.5665(15) 0.6472(16) 0.1659(3) 0.099(3) Uiso 0.50 1 d PD A 1
F5 F 0.4246(11) 0.6889(17) 0.1886(3) 0.099(3) Uiso 0.50 1 d PD A 1
F6 F 0.6689(11) 0.7956(19) 0.1843(4) 0.099(3) Uiso 0.50 1 d PD A 1
F7 F 0.4652(14) 0.7493(19) 0.1635(3) 0.103(3) Uiso 0.50 1 d PD A 2
F8 F 0.6219(14) 0.7441(19) 0.2117(3) 0.103(3) Uiso 0.50 1 d PD A 2
F9 F 0.4396(13) 0.758(2) 0.2041(3) 0.103(3) Uiso 0.50 1 d PD A 2
F10 F 0.6510(13) 0.742(2) 0.1723(3) 0.103(3) Uiso 0.50 1 d PD A 2
F11 F 0.5383(15) 0.5983(12) 0.1883(4) 0.103(3) Uiso 0.50 1 d PD A 2
F12 F 0.5444(18) 0.8965(13) 0.1864(4) 0.103(3) Uiso 0.50 1 d PD A 2
C1S C 0.786(3) 0.634(4) 0.1269(6) 0.087(13) Uani 0.50 1 d P . .
H1S1 H 0.7334 0.5691 0.1201 0.105 Uiso 0.50 1 calc PR . .
H1S2 H 0.7602 0.6609 0.1429 0.105 Uiso 0.50 1 calc PR . .
Cl1 Cl 0.9236(9) 0.5626(9) 0.13150(16) 0.081(3) Uani 0.50 1 d P . .
Cl2 Cl 0.7848(9) 0.7555(12) 0.1084(2) 0.111(4) Uani 0.50 1 d P . .
C2S C 0.636(3) 0.457(2) 0.0662(4) 0.059(8) Uani 0.50 1 d PDU . .
H2S1 H 0.5977 0.5253 0.0751 0.071 Uiso 0.50 1 calc PR . .
H2S2 H 0.5765 0.3953 0.0613 0.071 Uiso 0.50 1 calc PR . .
Cl3 Cl 0.6704(9) 0.5191(15) 0.0420(2) 0.123(5) Uani 0.50 1 d PDU . .
Cl4 Cl 0.7102(12) 0.3894(16) 0.0857(3) 0.173(8) Uani 0.50 1 d PDU . .

loop_
_atom_site_aniso_label
_atom_site_aniso_U_11
_atom_site_aniso_U_22
_atom_site_aniso_U_33
_atom_site_aniso_U_23
_atom_site_aniso_U_13
_atom_site_aniso_U_12
Ru1 0.0356(6) 0.0265(5) 0.0205(5) 0.0036(4) 0.0058(4) 0.0010(4)
Re1 0.0224(2) 0.0177(2) 0.0166(2) 0.00033(19) 0.00271(15) 0.00056(19)
Fe1 0.0416(11) 0.0282(10) 0.0315(10) 0.0012(8) -0.0051(8) -0.0013(8)
P1 0.0315(17) 0.0267(16) 0.0206(15) -0.0005(12) 0.0054(12) -0.0023(13)
P2 0.0440(19) 0.0255(17) 0.0282(16) -0.0005(14) 0.0084(14) -0.0014(14)
O1 0.032(5) 0.030(5) 0.050(6) -0.013(4) 0.006(4) 0.009(4)
O2 0.046(6) 0.042(5) 0.039(5) -0.010(4) -0.001(4) -0.015(4)
O3 0.050(5) 0.037(5) 0.018(4) 0.010(4) 0.010(4) 0.000(4)
N1 0.028(5) 0.019(5) 0.035(6) 0.000(4) 0.006(4) 0.003(4)
N2 0.011(4) 0.028(5) 0.020(5) 0.001(4) 0.002(3) -0.001(4)
N3 0.015(5) 0.022(5) 0.018(4) 0.002(4) 0.002(3) 0.003(4)
C1 0.072(11) 0.039(8) 0.046(9) 0.005(7) 0.002(7) 0.025(8)
C2 0.051(9) 0.043(8) 0.046(9) 0.018(7) 0.000(7) 0.023(7)
C3 0.028(7) 0.065(10) 0.039(8) 0.011(7) -0.010(6) 0.012(7)
C4 0.034(8) 0.074(11) 0.057(10) -0.005(9) -0.007(7) -0.004(8)
C5 0.041(8) 0.087(12) 0.039(8) 0.002(8) 0.008(6) 0.010(8)
C6 0.038(7) 0.030(7) 0.030(7) -0.005(5) 0.005(5) 0.000(5)
C7 0.041(7) 0.030(7) 0.023(6) 0.003(5) 0.006(5) -0.005(6)
C8 0.022(6) 0.065(9) 0.038(7) 0.021(7) -0.003(5) -0.009(6)
C9 0.039(8) 0.051(8) 0.029(7) 0.014(6) -0.001(6) 0.002(6)
C10 0.035(7) 0.026(6) 0.028(6) -0.011(5) 0.015(5) -0.002(5)
C11 0.022(6) 0.055(9) 0.035(7) 0.008(6) 0.013(5) -0.002(6)
C12 0.028(7) 0.037(7) 0.037(7) 0.014(6) -0.005(5) 0.005(5)
C13 0.019(6) 0.026(6) 0.026(6) 0.004(5) 0.004(5) 0.001(5)
C14 0.022(6) 0.036(7) 0.028(6) 0.003(5) -0.006(5) 0.001(5)
C15 0.029(6) 0.025(6) 0.028(6) 0.004(5) 0.004(5) -0.007(5)
C16 0.029(6) 0.021(6) 0.028(6) 0.006(5) 0.013(5) 0.009(5)
C17 0.025(6) 0.017(6) 0.017(5) 0.001(4) 0.005(4) -0.004(5)
C18 0.026(6) 0.014(5) 0.022(6) -0.002(4) 0.004(4) -0.003(4)
C19 0.022(6) 0.025(6) 0.033(6) 0.000(5) 0.005(5) 0.001(5)
C20 0.027(6) 0.033(7) 0.029(6) 0.014(6) 0.006(5) 0.015(5)
C21 0.018(6) 0.037(7) 0.039(7) 0.006(6) 0.001(5) 0.001(5)
C22 0.029(7) 0.030(7) 0.031(7) 0.007(5) 0.001(5) -0.006(5)
C23 0.022(6) 0.047(8) 0.036(7) -0.010(6) 0.006(5) -0.014(5)
C24 0.036(8) 0.063(10) 0.052(9) -0.032(8) 0.012(6) -0.014(7)
C25 0.036(8) 0.069(11) 0.074(11) -0.027(9) -0.018(7) -0.017(7)
C26 0.063(10) 0.049(9) 0.058(10) -0.013(8) -0.005(8) -0.023(8)
C27 0.034(7) 0.044(8) 0.049(8) 0.007(6) 0.019(6) 0.014(6)
C28 0.048(9) 0.041(9) 0.097(13) 0.031(8) 0.022(8) 0.017(7)
C29 0.029(8) 0.069(10) 0.067(10) -0.009(8) 0.006(7) 0.031(7)
C30 0.041(8) 0.067(10) 0.057(9) -0.014(8) 0.004(7) 0.028(8)
C31 0.038(7) 0.011(5) 0.014(5) -0.004(4) 0.001(4) -0.003(5)
C32 0.028(6) 0.026(7) 0.030(6) 0.000(5) 0.008(5) -0.007(5)
C33 0.028(6) 0.018(6) 0.027(6) -0.003(5) 0.001(5) 0.005(5)
C34 0.045(6) 0.017(6) 0.037(6) -0.006(5) 0.004(5) -0.001(5)
C35 0.030(6) 0.028(7) 0.046(7) -0.003(5) 0.001(5) 0.003(5)
C36 0.044(7) 0.033(7) 0.055(8) -0.012(6) -0.009(5) 0.004(6)
C37 0.073(9) 0.026(7) 0.053(8) -0.002(6) -0.013(6) 0.009(7)
C38 0.047(7) 0.025(7) 0.046(7) 0.005(5) -0.008(5) -0.007(5)
C39 0.053(8) 0.020(6) 0.018(6) -0.004(5) -0.004(5) -0.010(6)
C40 0.053(9) 0.041(8) 0.030(7) -0.006(6) -0.005(6) -0.003(7)
C41 0.071(10) 0.052(9) 0.027(7) -0.009(6) -0.017(7) 0.002(8)
C42 0.039(8) 0.046(9) 0.059(10) -0.009(7) -0.017(7) 0.000(7)
C43 0.040(8) 0.024(6) 0.038(7) 0.003(5) -0.004(6) 0.000(5)
C1A 0.034(7) 0.019(6) 0.043(7) -0.002(5) 0.002(5) 0.001(5)
C2A 0.050(8) 0.035(8) 0.039(8) 0.004(6) -0.009(6) -0.014(6)
C3A 0.072(11) 0.043(9) 0.067(11) 0.001(8) -0.039(9) -0.017(8)
C4A 0.052(10) 0.036(8) 0.097(13) 0.020(9) -0.022(9) -0.016(7)
C5A 0.053(9) 0.052(9) 0.061(10) 0.000(8) 0.018(8) -0.013(8)
C6A 0.044(8) 0.040(8) 0.048(8) -0.002(6) 0.003(6) -0.015(6)
C1B 0.036(7) 0.037(7) 0.022(6) -0.008(5) 0.005(5) -0.007(6)
C2B 0.039(7) 0.036(7) 0.035(7) -0.002(6) 0.010(6) -0.006(6)
C3B 0.043(8) 0.045(8) 0.027(7) 0.004(6) -0.006(6) -0.018(6)
C4B 0.039(8) 0.086(12) 0.030(7) 0.010(8) 0.019(6) 0.007(8)
C5B 0.046(9) 0.081(12) 0.029(8) -0.006(7) 0.014(6) 0.016(8)
C6B 0.047(8) 0.049(8) 0.034(7) -0.003(6) -0.006(6) 0.013(7)
C1C 0.050(8) 0.028(7) 0.032(7) 0.004(6) 0.013(6) -0.008(6)
C2C 0.041(8) 0.028(7) 0.035(7) -0.001(5) 0.001(6) -0.010(6)
C3C 0.047(9) 0.063(11) 0.040(8) 0.004(7) 0.005(6) -0.014(7)
C4C 0.068(11) 0.051(10) 0.061(10) 0.026(8) 0.021(8) -0.010(8)
C5C 0.109(13) 0.015(7) 0.068(11) 0.007(7) 0.034(10) -0.002(8)
C6C 0.056(9) 0.034(8) 0.050(9) 0.008(7) 0.013(7) -0.002(7)
C1D 0.063(8) 0.031(7) 0.026(6) -0.005(5) 0.009(6) -0.006(6)
C2D 0.060(9) 0.057(9) 0.050(8) -0.027(7) 0.006(7) -0.008(7)
C3D 0.103(12) 0.064(10) 0.050(9) -0.031(8) 0.013(9) -0.018(9)
C4D 0.100(11) 0.062(10) 0.033(8) -0.012(7) 0.022(8) 0.003(9)
C5D 0.073(10) 0.064(10) 0.040(8) -0.006(7) 0.019(7) 0.000(8)
C6D 0.059(8) 0.043(8) 0.050(8) -0.013(7) 0.013(7) -0.008(7)
P3 0.033(2) 0.055(3) 0.083(3) 0.016(2) 0.0050(19) 0.0147(18)
C1S 0.05(2) 0.15(4) 0.07(2) 0.02(2) 0.035(17) 0.02(2)
Cl1 0.114(8) 0.073(6) 0.057(5) 0.013(5) 0.009(5) 0.010(5)
Cl2 0.096(8) 0.131(10) 0.098(8) -0.030(7) -0.057(6) 0.061(7)
C2S 0.083(19) 0.018(12) 0.077(19) 0.009(13) 0.005(16) 0.003(13)
Cl3 0.084(7) 0.192(14) 0.095(8) -0.019(9) 0.028(6) -0.026(8)
Cl4 0.118(10) 0.186(15) 0.204(15) 0.100(12) -0.088(10) -0.065(10)

loop_
_atom_type_symbol
_atom_type_description
_atom_type_scat_dispersion_real
_atom_type_scat_dispersion_imag
_atom_type_scat_source
C C 0.0033 0.0016 'International Tables Vol C Tables 4.2.6.8 and 6.1.1.4'
H H 0.0000 0.0000 'International Tables Vol C Tables 4.2.6.8 and 6.1.1.4'
N N 0.0061 0.0033 'International Tables Vol C Tables 4.2.6.8 and 6.1.1.4'
O O 0.0106 0.0060 'International Tables Vol C Tables 4.2.6.8 and 6.1.1.4'
F F 0.0171 0.0103 'International Tables Vol C Tables 4.2.6.8 and 6.1.1.4'
P P 0.1023 0.0942 'International Tables Vol C Tables 4.2.6.8 and 6.1.1.4'
Fe Fe 0.3463 0.8444 'International Tables Vol C Tables 4.2.6.8 and 6.1.1.4'
Ru Ru -1.2594 0.8363 'International Tables Vol C Tables 4.2.6.8 and 6.1.1.4'
Re Re -1.0185 7.2310 'International Tables Vol C Tables 4.2.6.8 and 6.1.1.4'
Cl Cl 0.1484 0.1585 'International Tables Vol C Tables 4.2.6.8 and 6.1.1.4'

loop_
_geom_angle_atom_site_label_1
_geom_angle_atom_site_label_2
_geom_angle_atom_site_label_3
_geom_angle
_geom_angle_site_symmetry_1
_geom_angle_site_symmetry_3
_geom_angle_publ_flag
C6 Ru1 C3 133.2(5) . . ?
C6 Ru1 C5 89.0(5) . . ?
C3 Ru1 C5 60.8(5) . . ?
C6 Ru1 C4 97.8(5) . . ?
C3 Ru1 C4 36.6(5) . . ?
C5 Ru1 C4 37.1(5) . . ?
C6 Ru1 C1 115.7(5) . . ?
C3 Ru1 C1 61.0(5) . . ?
C5 Ru1 C1 37.2(5) . . ?
C4 Ru1 C1 62.3(6) . . ?
C6 Ru1 C2 150.0(5) . . ?
C3 Ru1 C2 36.1(5) . . ?
C5 Ru1 C2 61.2(5) . . ?
C4 Ru1 C2 61.5(6) . . ?
C1 Ru1 C2 36.8(5) . . ?
C6 Ru1 P1 92.0(3) . . ?
C3 Ru1 P1 91.3(4) . . ?
C5 Ru1 P1 140.3(4) . . ?
C4 Ru1 P1 103.7(4) . . ?
C1 Ru1 P1 149.6(4) . . ?
C2 Ru1 P1 113.1(4) . . ?
C6 Ru1 P2 88.3(3) . . ?
C3 Ru1 P2 137.5(4) . . ?
C5 Ru1 P2 123.4(4) . . ?
C4 Ru1 P2 158.8(4) . . ?
C1 Ru1 P2 96.8(4) . . ?
C2 Ru1 P2 104.3(4) . . ?
P1 Ru1 P2 96.27(11) . . ?
C31 Re1 C33 88.0(4) . . ?
C31 Re1 C32 91.0(4) . . ?
C33 Re1 C32 89.6(5) . . ?
C31 Re1 N2 97.4(4) . . ?
C33 Re1 N2 92.7(4) . . ?
C32 Re1 N2 171.4(4) . . ?
C31 Re1 N3 171.9(4) . . ?
C33 Re1 N3 94.4(4) . . ?
C32 Re1 N3 96.8(4) . . ?
N2 Re1 N3 74.7(3) . . ?
C31 Re1 N1 90.0(4) . . ?
C33 Re1 N1 177.1(4) . . ?
C32 Re1 N1 92.6(4) . . ?
N2 Re1 N1 85.4(3) . . ?
N3 Re1 N1 87.3(3) . . ?
C37 Fe1 C40 118.4(6) . . ?
C37 Fe1 C35 70.2(5) . . ?
C40 Fe1 C35 160.2(5) . . ?
C37 Fe1 C41 103.5(6) . . ?
C40 Fe1 C41 40.8(5) . . ?
C35 Fe1 C41 158.6(5) . . ?
C37 Fe1 C43 159.8(6) . . ?
C40 Fe1 C43 68.2(5) . . ?
C35 Fe1 C43 110.4(5) . . ?
C41 Fe1 C43 68.3(5) . . ?
C37 Fe1 C38 40.5(5) . . ?
C40 Fe1 C38 104.6(6) . . ?
C35 Fe1 C38 69.6(5) . . ?
C41 Fe1 C38 119.5(6) . . ?
C43 Fe1 C38 159.6(5) . . ?
C37 Fe1 C39 155.7(6) . . ?
C40 Fe1 C39 41.5(5) . . ?
C35 Fe1 C39 124.3(4) . . ?
C41 Fe1 C39 69.7(5) . . ?
C43 Fe1 C39 40.7(5) . . ?
C38 Fe1 C39 121.4(5) . . ?
C37 Fe1 C34 69.7(5) . . ?
C40 Fe1 C34 121.5(5) . . ?
C35 Fe1 C34 41.9(5) . . ?
C41 Fe1 C34 156.7(6) . . ?
C43 Fe1 C34 125.0(5) . . ?
C38 Fe1 C34 41.3(5) . . ?
C39 Fe1 C34 106.9(5) . . ?
C37 Fe1 C36 41.8(6) . . ?
C40 Fe1 C36 156.3(5) . . ?
C35 Fe1 C36 40.7(5) . . ?
C41 Fe1 C36 121.4(6) . . ?
C43 Fe1 C36 125.6(6) . . ?
C38 Fe1 C36 68.5(6) . . ?
C39 Fe1 C36 161.3(5) . . ?
C34 Fe1 C36 69.1(5) . . ?
C37 Fe1 C42 121.5(6) . . ?
C40 Fe1 C42 68.6(6) . . ?
C35 Fe1 C42 124.1(6) . . ?
C41 Fe1 C42 40.8(6) . . ?
C43 Fe1 C42 40.5(5) . . ?
C38 Fe1 C42 156.6(5) . . ?
C39 Fe1 C42 69.3(5) . . ?
C34 Fe1 C42 161.3(5) . . ?
C36 Fe1 C42 108.3(6) . . ?
C34 P1 C1B 101.2(6) . . ?
C34 P1 C1A 102.3(5) . . ?
C1B P1 C1A 100.9(5) . . ?
C34 P1 Ru1 121.4(4) . . ?
C1B P1 Ru1 118.2(4) . . ?
C1A P1 Ru1 109.9(4) . . ?
C39 P2 C1C 104.3(6) . . ?
C39 P2 C1D 97.2(6) . . ?
C1C P2 C1D 101.7(6) . . ?
C39 P2 Ru1 122.1(4) . . ?
C1C P2 Ru1 112.0(4) . . ?
C1D P2 Ru1 116.7(4) . . ?
C12 N1 C8 113.2(10) . . ?
C12 N1 Re1 124.1(7) . . ?
C8 N1 Re1 122.3(8) . . ?
C17 N2 C13 117.7(9) . . ?
C17 N2 Re1 118.2(6) . . ?
C13 N2 Re1 124.0(7) . . ?
C22 N3 C18 117.5(9) . . ?
C22 N3 Re1 126.3(7) . . ?
C18 N3 Re1 116.0(6) . . ?
C2 C1 C5 106.3(13) . . ?
C2 C1 Ru1 71.7(7) . . ?
C5 C1 Ru1 70.1(8) . . ?
C3 C2 C1 107.6(13) . . ?
C3 C2 Ru1 70.4(7) . . ?
C1 C2 Ru1 71.5(7) . . ?
C2 C3 C4 110.9(14) . . ?
C2 C3 Ru1 73.5(7) . . ?
C4 C3 Ru1 72.0(7) . . ?
C3 C4 C5 106.0(14) . . ?
C3 C4 Ru1 71.4(8) . . ?
C5 C4 Ru1 71.3(8) . . ?
C4 C5 C1 109.2(13) . . ?
C4 C5 Ru1 71.6(8) . . ?
C1 C5 Ru1 72.7(8) . . ?
C7 C6 Ru1 170.9(11) . . ?
C6 C7 C10 174.8(13) . . ?
C9 C8 N1 125.1(11) . . ?
C8 C9 C10 121.7(12) . . ?
C9 C10 C7 121.6(11) . . ?
C9 C10 C11 113.3(11) . . ?
C7 C10 C11 125.1(10) . . ?
C12 C11 C10 121.2(11) . . ?
C11 C12 N1 125.5(11) . . ?
N2 C13 C14 121.8(10) . . ?
C15 C14 C13 120.2(10) . . ?
C14 C15 C16 117.5(10) . . ?
C14 C15 C23 122.5(10) . . ?
C16 C15 C23 119.9(10) . . ?
C17 C16 C15 121.6(10) . . ?
N2 C17 C16 121.1(9) . . ?
N2 C17 C18 114.5(9) . . ?
C16 C17 C18 124.4(10) . . ?
C19 C18 N3 119.6(9) . . ?
C19 C18 C17 124.0(10) . . ?
N3 C18 C17 116.4(9) . . ?
C18 C19 C20 123.2(11) . . ?
C21 C20 C19 115.0(10) . . ?
C21 C20 C27 124.0(10) . . ?
C19 C20 C27 121.0(11) . . ?
C22 C21 C20 119.6(10) . . ?
N3 C22 C21 124.9(11) . . ?
C26 C23 C24 110.8(12) . . ?
C26 C23 C15 108.9(10) . . ?
C24 C23 C15 109.8(9) . . ?
C26 C23 C25 107.8(11) . . ?
C24 C23 C25 109.2(11) . . ?
C15 C23 C25 110.2(10) . . ?
C20 C27 C29 112.0(11) . . ?
C20 C27 C30 109.4(10) . . ?
C29 C27 C30 108.7(10) . . ?
C20 C27 C28 109.3(10) . . ?
C29 C27 C28 107.7(11) . . ?
C30 C27 C28 109.8(13) . . ?
O1 C31 Re1 178.8(9) . . ?
O2 C32 Re1 178.2(11) . . ?
O3 C33 Re1 177.1(9) . . ?
C38 C34 C35 106.6(11) . . ?
C38 C34 P1 126.0(10) . . ?
C35 C34 P1 127.4(9) . . ?
C38 C34 Fe1 69.0(7) . . ?
C35 C34 Fe1 68.5(7) . . ?
P1 C34 Fe1 127.7(6) . . ?
C36 C35 C34 107.7(12) . . ?
C36 C35 Fe1 70.2(7) . . ?
C34 C35 Fe1 69.6(7) . . ?
C35 C36 C37 108.2(12) . . ?
C35 C36 Fe1 69.1(7) . . ?
C37 C36 Fe1 67.5(7) . . ?
C38 C37 C36 108.0(12) . . ?
C38 C37 Fe1 71.1(7) . . ?
C36 C37 Fe1 70.7(8) . . ?
C37 C38 C34 109.4(12) . . ?
C37 C38 Fe1 68.4(8) . . ?
C34 C38 Fe1 69.7(7) . . ?
C43 C39 C40 105.6(11) . . ?
C43 C39 P2 131.9(9) . . ?
C40 C39 P2 122.4(10) . . ?
C43 C39 Fe1 69.5(7) . . ?
C40 C39 Fe1 68.8(7) . . ?
P2 C39 Fe1 129.0(6) . . ?
C41 C40 C39 109.0(12) . . ?
C41 C40 Fe1 69.8(7) . . ?
C39 C40 Fe1 69.7(7) . . ?
C40 C41 C42 108.1(12) . . ?
C40 C41 Fe1 69.4(7) . . ?
C42 C41 Fe1 70.7(7) . . ?
C43 C42 C41 106.7(12) . . ?
C43 C42 Fe1 68.8(7) . . ?
C41 C42 Fe1 68.5(8) . . ?
C42 C43 C39 110.6(12) . . ?
C42 C43 Fe1 70.8(7) . . ?
C39 C43 Fe1 69.8(7) . . ?
C2A C1A C6A 119.7(12) . . ?
C2A C1A P1 123.7(10) . . ?
C6A C1A P1 116.6(9) . . ?
C1A C2A C3A 121.2(13) . . ?
C4A C3A C2A 120.2(13) . . ?
C3A C4A C5A 118.4(13) . . ?
C6A C5A C4A 121.5(14) . . ?
C5A C6A C1A 118.9(13) . . ?
C2B C1B C6B 118.3(11) . . ?
C2B C1B P1 119.5(9) . . ?
C6B C1B P1 122.1(10) . . ?
C1B C2B C3B 119.4(12) . . ?
C4B C3B C2B 121.3(13) . . ?
C5B C4B C3B 119.0(12) . . ?
C4B C5B C6B 119.5(13) . . ?
C1B C6B C5B 122.4(13) . . ?
C2C C1C C6C 117.3(11) . . ?
C2C C1C P2 121.6(9) . . ?
C6C C1C P2 120.5(10) . . ?
C3C C2C C1C 122.7(13) . . ?
C2C C3C C4C 118.0(13) . . ?
C5C C4C C3C 121.5(13) . . ?
C4C C5C C6C 120.0(13) . . ?
C5C C6C C1C 120.4(13) . . ?
C6D C1D C2D 117.0(12) . . ?
C6D C1D P2 122.7(10) . . ?
C2D C1D P2 120.3(10) . . ?
C3D C2D C1D 120.2(14) . . ?
C4D C3D C2D 120.2(16) . . ?
C3D C4D C5D 120.6(15) . . ?
C4D C5D C6D 119.7(14) . . ?
C1D C6D C5D 122.3(14) . . ?
F3 P3 F8 58.2(9) . . ?
F3 P3 F5 95.2(8) . . ?
F8 P3 F5 118.1(9) . . ?
F3 P3 F11 129.1(10) . . ?
F8 P3 F11 89.7(8) . . ?
F5 P3 F11 64.2(9) . . ?
F3 P3 F10 123.4(10) . . ?
F8 P3 F10 89.6(8) . . ?
F5 P3 F10 141.1(10) . . ?
F11 P3 F10 91.1(9) . . ?
F3 P3 F1 90.0(8) . . ?
F8 P3 F1 137.6(10) . . ?
F5 P3 F1 89.7(8) . . ?
F11 P3 F1 132.4(9) . . ?
F10 P3 F1 85.8(10) . . ?
F3 P3 F12 51.9(9) . . ?
F8 P3 F12 93.2(8) . . ?
F5 P3 F12 112.9(11) . . ?
F11 P3 F12 176.7(10) . . ?
F10 P3 F12 90.4(12) . . ?
F1 P3 F12 44.8(8) . . ?
F3 P3 F9 53.7(9) . . ?
F8 P3 F9 88.8(8) . . ?
F5 P3 F9 41.8(8) . . ?
F11 P3 F9 91.3(9) . . ?
F10 P3 F9 177.0(11) . . ?
F1 P3 F9 93.8(10) . . ?
F12 P3 F9 87.3(12) . . ?
F3 P3 F7 121.4(9) . . ?
F8 P3 F7 179.5(10) . . ?
F5 P3 F7 61.6(9) . . ?
F11 P3 F7 90.4(8) . . ?
F10 P3 F7 90.9(8) . . ?
F1 P3 F7 42.3(8) . . ?
F12 P3 F7 86.6(8) . . ?
F9 P3 F7 90.8(8) . . ?
F3 P3 F6 91.0(8) . . ?
F8 P3 F6 65.9(9) . . ?
F5 P3 F6 173.7(9) . . ?
F11 P3 F6 112.0(10) . . ?
F10 P3 F6 32.6(8) . . ?
F1 P3 F6 89.7(9) . . ?
F12 P3 F6 70.7(11) . . ?
F9 P3 F6 144.5(10) . . ?
F7 P3 F6 114.4(10) . . ?
F3 P3 F2 90.1(9) . . ?
F8 P3 F2 42.7(9) . . ?
F5 P3 F2 90.0(8) . . ?
F11 P3 F2 47.3(9) . . ?
F10 P3 F2 94.4(11) . . ?
F1 P3 F2 179.7(11) . . ?
F12 P3 F2 135.5(10) . . ?
F9 P3 F2 86.1(11) . . ?
F7 P3 F2 137.4(10) . . ?
F6 P3 F2 90.6(10) . . ?
F3 P3 F4 177.2(9) . . ?
F8 P3 F4 119.8(10) . . ?
F5 P3 F4 87.5(8) . . ?
F11 P3 F4 51.6(9) . . ?
F10 P3 F4 54.0(9) . . ?
F1 P3 F4 90.7(8) . . ?
F12 P3 F4 127.5(11) . . ?
F9 P3 F4 129.0(10) . . ?
F7 P3 F4 60.7(9) . . ?
F6 P3 F4 86.2(8) . . ?
F2 P3 F4 89.2(10) . . ?
Cl2 C1S Cl1 113.2(18) . . ?
Cl4 C2S Cl3 128(2) . . ?

loop_
_geom_bond_atom_site_label_1
_geom_bond_atom_site_label_2
_geom_bond_distance
_geom_bond_site_symmetry_2
_geom_bond_publ_flag
Ru1 C6 2.012(12) . ?
Ru1 C3 2.207(12) . ?
Ru1 C5 2.212(14) . ?
Ru1 C4 2.216(13) . ?
Ru1 C1 2.245(13) . ?
Ru1 C2 2.247(12) . ?
Ru1 P1 2.278(3) . ?
Ru1 P2 2.281(3) . ?
Re1 C31 1.912(11) . ?
Re1 C33 1.914(11) . ?
Re1 C32 1.926(11) . ?
Re1 N2 2.153(8) . ?
Re1 N3 2.177(8) . ?
Re1 N1 2.198(9) . ?
Fe1 C37 1.997(13) . ?
Fe1 C40 2.023(13) . ?
Fe1 C35 2.025(12) . ?
Fe1 C41 2.028(12) . ?
Fe1 C43 2.030(12) . ?
Fe1 C38 2.031(12) . ?
Fe1 C39 2.035(12) . ?
Fe1 C34 2.040(12) . ?
Fe1 C36 2.041(13) . ?
Fe1 C42 2.056(13) . ?
P1 C34 1.815(13) . ?
P1 C1B 1.846(11) . ?
P1 C1A 1.870(12) . ?
P2 C39 1.809(13) . ?
P2 C1C 1.817(12) . ?
P2 C1D 1.845(12) . ?
O1 C31 1.162(12) . ?
O2 C32 1.138(12) . ?
O3 C33 1.169(12) . ?
N1 C12 1.345(14) . ?
N1 C8 1.351(14) . ?
N2 C17 1.363(13) . ?
N2 C13 1.366(12) . ?
N3 C22 1.326(13) . ?
N3 C18 1.372(13) . ?
C1 C2 1.418(18) . ?
C1 C5 1.42(2) . ?
C2 C3 1.381(19) . ?
C3 C4 1.389(19) . ?
C4 C5 1.41(2) . ?
C6 C7 1.188(15) . ?
C7 C10 1.420(15) . ?
C8 C9 1.345(16) . ?
C9 C10 1.381(16) . ?
C10 C11 1.421(16) . ?
C11 C12 1.329(15) . ?
C13 C14 1.395(15) . ?
C14 C15 1.356(16) . ?
C15 C16 1.394(15) . ?
C15 C23 1.539(15) . ?
C16 C17 1.364(15) . ?
C17 C18 1.452(14) . ?
C18 C19 1.365(15) . ?
C19 C20 1.399(15) . ?
C20 C21 1.394(17) . ?
C20 C27 1.523(16) . ?
C21 C22 1.360(16) . ?
C23 C26 1.509(18) . ?
C23 C24 1.539(16) . ?
C23 C25 1.560(17) . ?
C27 C29 1.530(18) . ?
C27 C30 1.536(18) . ?
C27 C28 1.545(18) . ?
C34 C38 1.434(16) . ?
C34 C35 1.453(17) . ?
C35 C36 1.415(17) . ?
C36 C37 1.44(2) . ?
C37 C38 1.393(18) . ?
C39 C43 1.415(17) . ?
C39 C40 1.437(16) . ?
C40 C41 1.412(19) . ?
C41 C42 1.43(2) . ?
C42 C43 1.414(17) . ?
C1A C2A 1.350(16) . ?
C1A C6A 1.402(17) . ?
C2A C3A 1.383(18) . ?
C3A C4A 1.38(2) . ?
C4A C5A 1.39(2) . ?
C5A C6A 1.376(18) . ?
C1B C2B 1.377(17) . ?
C1B C6B 1.378(17) . ?
C2B C3B 1.409(16) . ?
C3B C4B 1.385(19) . ?
C4B C5B 1.37(2) . ?
C5B C6B 1.390(17) . ?
C1C C2C 1.380(16) . ?
C1C C6C 1.411(17) . ?
C2C C3C 1.378(17) . ?
C3C C4C 1.39(2) . ?
C4C C5C 1.35(2) . ?
C5C C6C 1.388(18) . ?
C1D C6D 1.362(18) . ?
C1D C2D 1.405(18) . ?
C2D C3D 1.396(19) . ?
C3D C4D 1.33(2) . ?
C4D C5D 1.37(2) . ?
C5D C6D 1.372(18) . ?
P3 F3 1.524(12) . ?
P3 F8 1.545(12) . ?
P3 F5 1.547(12) . ?
P3 F11 1.550(13) . ?
P3 F10 1.551(13) . ?
P3 F1 1.555(12) . ?
P3 F12 1.571(14) . ?
P3 F9 1.572(13) . ?
P3 F7 1.574(12) . ?
P3 F6 1.579(13) . ?
P3 F2 1.579(14) . ?
P3 F4 1.605(13) . ?
C1S Cl2 1.62(4) . ?
C1S Cl1 1.79(3) . ?
C2S Cl4 1.515(18) . ?
C2S Cl3 1.541(18) . ?
